data_4020082
loop_
_publ_author_name
'Yasushi Morita'
'Tsuyoshi Murata'
'Kozo Fukui'
'Satoru Yamada'
'Kazunobu Sato'
'Daisuke Shiomi'
'Takeji Takui'
'Hiroshi Kitagawa'
'Hideki Yamochi'
'Gunzi Saito'
'Kazuhiro Nakasuji'

_publ_section_title
;
Hydrogen-Bonded Networks in Organic Conductors: Crystal
Structures and Electronic Properties of Charge-Transfer Salts
of Tetracyanoquinodimethane with 4,4'-Biimidazolium having
Multi Protonated States
;
_journal_name_full 'Journal of Organic Chemistry'
_journal_page_first 2739
_journal_page_last 2744
_journal_paper_doi 10.1021/jo047768c
_journal_volume 70
_journal_year 2005
_chemical_formula_moiety 'C6 H6 N4'
_chemical_formula_sum 'C6 H6 N4'
_chemical_formula_weight 134.15
_chemical_name_common 4,4'-H~2~Bim
_chemical_name_systematic
;
 4,4'-Biimidazole
;
_space_group_IT_number 14
_symmetry_cell_setting monoclinic
_symmetry_space_group_name_Hall '-P 2yn'
_symmetry_space_group_name_H-M 'P 1 21/n 1'
_atom_sites_solution_hydrogens geom
_atom_sites_solution_primary direct
_atom_sites_solution_secondary difmap
_cell_angle_alpha 90.00
_cell_angle_beta 107.73(3)
_cell_angle_gamma 90.00
_cell_formula_units_Z 2
_cell_length_a 4.966(4)
_cell_length_b 9.840(9)
_cell_length_c 6.919(5)
_cell_measurement_reflns_used 2383
_cell_measurement_temperature 200(2)
_cell_measurement_theta_max 27.5
_cell_measurement_theta_min 3.7
_cell_volume 322.1(5)
_diffrn_ambient_temperature 200(2)
_diffrn_detector_area_resol_mean 10.00
_diffrn_measurement_device_type 'Rigaku RAXIS-RAPID Imaging Plate'
_diffrn_measurement_method \w
_diffrn_radiation_monochromator graphite
_diffrn_radiation_source 'fine-focus sealed tube'
_diffrn_radiation_type MoK\a
_diffrn_radiation_wavelength 0.71069
_diffrn_reflns_av_R_equivalents 0.0000
_diffrn_reflns_av_sigmaI/netI 0.0512
_diffrn_reflns_limit_h_max 6
_diffrn_reflns_limit_h_min 0
_diffrn_reflns_limit_k_max 12
_diffrn_reflns_limit_k_min 0
_diffrn_reflns_limit_l_max 8
_diffrn_reflns_limit_l_min -8
_diffrn_reflns_number 741
_diffrn_reflns_theta_max 27.46
_diffrn_reflns_theta_min 3.72
_diffrn_standards_decay_% ?
_diffrn_standards_interval_count ?
_diffrn_standards_interval_time ?
_diffrn_standards_number ?
_exptl_absorpt_coefficient_mu 0.094
_exptl_absorpt_correction_T_max 0.986
_exptl_absorpt_correction_T_min 0.698
_exptl_absorpt_correction_type multi-scan
_exptl_absorpt_process_details '(Higashi, 1995)'
_exptl_crystal_colour colorless
_exptl_crystal_density_diffrn 1.383
_exptl_crystal_density_meas ?
_exptl_crystal_density_method 'not measured'
_exptl_crystal_description platelet
_exptl_crystal_F_000 140
_exptl_crystal_size_max 0.200
_exptl_crystal_size_mid 0.150
_exptl_crystal_size_min 0.150
_refine_ls_extinction_coef ?
_refine_ls_extinction_method none
_refine_ls_goodness_of_fit_ref 0.879
_refine_ls_hydrogen_treatment mixed
_refine_ls_matrix_type full
_refine_ls_number_parameters 46
_refine_ls_number_reflns 741
_refine_ls_number_restraints 0
_refine_ls_restrained_S_all 0.879
_refine_ls_R_factor_all 0.0526
_refine_ls_R_factor_gt 0.0382
_refine_ls_shift/su_max 0.000
_refine_ls_shift/su_mean 0.000
_refine_ls_structure_factor_coef Fsqd
_refine_ls_weighting_details 'calc w=1/[\s^2^(Fo^2^)+(0.0468P)^2^+0.0000P] where P=(Fo^2^+2Fc^2^)/3'
_refine_ls_weighting_scheme calc
_refine_ls_wR_factor_gt 0.0840
_refine_ls_wR_factor_ref 0.0890
_reflns_number_gt 489
_reflns_number_total 741
_reflns_threshold_expression >2sigma(I)
_cod_original_sg_symbol_H-M 'P 21/n'
_cod_database_code 4020082

loop_
_symmetry_equiv_pos_as_xyz
'x, y, z'
'-x+1/2, y+1/2, -z+1/2'
'-x, -y, -z'
'x-1/2, -y-1/2, z-1/2'

loop_
_atom_site_label
_atom_site_type_symbol
_atom_site_fract_x
_atom_site_fract_y
_atom_site_fract_z
_atom_site_U_iso_or_equiv
_atom_site_adp_type
_atom_site_occupancy
_atom_site_symmetry_multiplicity
_atom_site_calc_flag
_atom_site_refinement_flags
_atom_site_disorder_assembly
_atom_site_disorder_group
N1 N -0.1031(3) 0.28231(12) 0.75278(18) 0.0288(4) Uani 1 1 d . . .
N2 N 0.1319(3) 0.32062(12) 0.53228(17) 0.0258(3) Uani 1 1 d . . .
C1 C 0.0671(3) 0.23078(15) 0.6527(2) 0.0273(4) Uani 1 1 d . . .
C2 C -0.0074(3) 0.43833(14) 0.5564(2) 0.0226(4) Uani 1 1 d . . .
C3 C -0.1524(3) 0.41528(15) 0.6922(2) 0.0290(4) Uani 1 1 d . . .
H1 H -0.1751 0.2355 0.8480 0.034 Uiso 1 1 d . . .
H2 H 0.1343 0.1393 0.6680 0.031 Uiso 1 1 d . . .
H3 H -0.2653 0.4798 0.7359 0.033 Uiso 1 1 d . . .

loop_
_atom_site_aniso_label
_atom_site_aniso_U_11
_atom_site_aniso_U_22
_atom_site_aniso_U_33
_atom_site_aniso_U_23
_atom_site_aniso_U_13
_atom_site_aniso_U_12
N1 0.0371(8) 0.0259(7) 0.0307(7) 0.0036(6) 0.0213(6) -0.0014(6)
N2 0.0300(7) 0.0248(7) 0.0270(6) 0.0003(5) 0.0155(5) 0.0006(6)
C1 0.0312(9) 0.0242(8) 0.0299(8) 0.0014(6) 0.0144(7) 0.0020(7)
C2 0.0252(8) 0.0220(7) 0.0234(7) -0.0032(6) 0.0116(6) -0.0026(6)
C3 0.0381(9) 0.0224(8) 0.0351(9) 0.0001(6) 0.0240(7) 0.0002(7)
